data_4314272
loop_
_publ_author_name
'Hengbo Cui'
'Takeo Otsuka'
'Akiko Kobayashi'
'Naoya Takeda'
'Masayasu Ishikawa'
'Yohji Misaki'
'Hayao Kobayashi'

_publ_contact_author_email akiko@chem.s.u-tokyo.ac.jp
_publ_contact_author_fax +81-3-5841-4417
_publ_contact_author_name 'Akiko KOBAYASHI'
_publ_contact_author_phone +81-3-5841-4417
_publ_section_title
;
 Structural, Electrical, and Magnetic Properties of a Series of Molecular
 Conductors Based on BDT-TTP and Lanthanoid Nitrate Complex Anions
 (BDT-TTP = 2,5-Bis(1,3-dithiol-2-ylidene)-1,3,4,6-tetrathiapentalene)
;
_journal_name_full 'Inorganic Chemistry'
_journal_page_first 6114
_journal_page_last 6122
_journal_paper_doi 10.1021/ic034459g
_journal_volume 42
_journal_year 2003
_chemical_formula_moiety 'C56 H25 Cl N5 O15 S40 Tm '
_chemical_formula_sum 'C56 H25 Cl N5 O15 S40 Tm'
_chemical_formula_weight 2494.63
_space_group_IT_number 2
_symmetry_cell_setting triclinic
_symmetry_Int_Tables_number 2
_symmetry_space_group_name_Hall '-P 1'
_symmetry_space_group_name_H-M 'P -1'
_audit_creation_date 2003-03-14
_audit_creation_method 'by CrystalStructure v2.00'
_cell_angle_alpha 68.688(6)
_cell_angle_beta 76.720(8)
_cell_angle_gamma 78.956(8)
_cell_formula_units_Z 2
_cell_length_a 11.563(2)
_cell_length_b 19.552(4)
_cell_length_c 21.927(4)
_cell_measurement_reflns_used 11616
_cell_measurement_temperature 293.1
_cell_measurement_theta_max 13.7
_cell_measurement_theta_min 1.5
_cell_volume 4462.7(15)
_computing_cell_refinement CrystalClear
_computing_data_collection CrystalClear
_computing_data_reduction CrystalStructure
_computing_publication_material 'CrystalStructure Ver. 2.00'
_computing_structure_refinement CRYSTALS
_computing_structure_solution SIR92
_diffrn_detector_area_resol_mean 14.62
_diffrn_measured_fraction_theta_full 0.9880
_diffrn_measured_fraction_theta_max 0.9880
_diffrn_measurement_device_type 'Rigaku Mercury'
_diffrn_measurement_method \w
_diffrn_radiation_type 'Mo K\a'
_diffrn_radiation_wavelength 0.7107
_diffrn_reflns_av_R_equivalents 0.035
_diffrn_reflns_limit_h_max 12
_diffrn_reflns_limit_h_min -15
_diffrn_reflns_limit_k_max 16
_diffrn_reflns_limit_k_min -25
_diffrn_reflns_limit_l_max 27
_diffrn_reflns_limit_l_min -28
_diffrn_reflns_number 36751
_diffrn_reflns_theta_full 27.48
_diffrn_reflns_theta_max 27.48
_exptl_absorpt_coefficient_mu 2.019
_exptl_absorpt_correction_T_max 0.960
_exptl_absorpt_correction_T_min 0.687
_exptl_absorpt_correction_type none
_exptl_crystal_colour colorless
_exptl_crystal_density_diffrn 1.856
_exptl_crystal_density_method 'not measured'
_exptl_crystal_description platelet
_exptl_crystal_size_max 0.30
_exptl_crystal_size_mid 0.20
_exptl_crystal_size_min 0.02
_refine_diff_density_max 4.58
_refine_diff_density_min -0.90
_refine_ls_extinction_method none
_refine_ls_goodness_of_fit_ref 4.894
_refine_ls_hydrogen_treatment noref
_refine_ls_number_parameters 1000
_refine_ls_number_reflns 13220
_refine_ls_R_factor_gt 0.0720
_refine_ls_shift/su_max 1.2140
_refine_ls_structure_factor_coef F
_refine_ls_weighting_details 'w = 1/\s^2^(Fo)'
_refine_ls_weighting_scheme sigma
_refine_ls_wR_factor_ref 0.1170
_reflns_number_gt 13220
_reflns_number_total 20206
_reflns_threshold_expression F^2^>2.0\s(F^2^)
_cod_data_source_file ic034459gsi20030807_031921_09.cif
_cod_data_source_block '__(BDT-TTP)5[Tm(NO3)5]'
_cod_original_cell_volume 4462.8(15)
_cod_original_sg_symbol_H-M 'P -1 '
_cod_original_formula_sum 'C56 H25 Cl N5 O15 S40 Tm '
_cod_database_code 4314272

loop_
_symmetry_equiv_pos_as_xyz
x,y,z
-x,-y,-z

loop_
_atom_site_label
_atom_site_type_symbol
_atom_site_fract_x
_atom_site_fract_y
_atom_site_fract_z
_atom_site_U_iso_or_equiv
_atom_site_adp_type
_atom_site_occupancy
_atom_site_symmetry_multiplicity
_atom_site_calc_flag
_atom_site_refinement_flags
_atom_site_disorder_assembly
_atom_site_disorder_group
Tm1 Tm 1.82763(7) 0.76071(4) -0.02065(3) 0.0373(2) Uani 1.00 1 d . . .
S1 S 0.3467(4) -0.1496(2) 0.7947(2) 0.0400(11) Uani 1.00 1 d . . .
S2 S 0.4525(3) -0.0202(2) 0.7867(2) 0.0393(11) Uani 1.00 1 d . . .
S3 S 0.3237(3) -0.0798(2) 0.6418(2) 0.0290(9) Uani 1.00 1 d . . .
S4 S 0.4249(3) 0.0554(2) 0.6294(2) 0.0285(9) Uani 1.00 1 d . . .
S5 S 0.2950(3) -0.0139(2) 0.4962(2) 0.0236(8) Uani 1.00 1 d . . .
S6 S 0.3980(3) 0.1209(2) 0.4825(2) 0.0240(9) Uani 1.00 1 d . . .
S7 S 0.2667(3) 0.0546(2) 0.3421(2) 0.0322(10) Uani 1.00 1 d . . .
S8 S 0.3647(3) 0.1887(2) 0.3282(2) 0.0311(10) Uani 1.00 1 d . . .
S9 S 0.7509(3) 0.0876(2) 0.7378(2) 0.0330(10) Uani 1.00 1 d . . .
S10 S 0.8522(3) 0.2238(2) 0.7163(2) 0.0344(10) Uani 1.00 1 d . . .
S11 S 0.7112(3) 0.1523(2) 0.5828(2) 0.0270(9) Uani 1.00 1 d . . .
S12 S 0.8139(3) 0.2886(2) 0.5655(2) 0.0268(9) Uani 1.00 1 d . . .
S13 S 0.6831(3) 0.2137(2) 0.4364(2) 0.0254(9) Uani 1.00 1 d . . .
S14 S 0.7854(3) 0.3502(2) 0.4197(2) 0.0261(9) Uani 1.00 1 d . . .
S15 S 0.6481(3) 0.2828(2) 0.2822(2) 0.0320(10) Uani 1.00 1 d . . .
S16 S 0.7453(3) 0.4178(2) 0.2666(2) 0.0337(10) Uani 1.00 1 d . . .
S17 S 1.0438(3) -0.0351(2) 0.7672(2) 0.0356(10) Uani 1.00 1 d . . .
S18 S 1.1511(3) 0.0942(2) 0.7571(2) 0.0349(10) Uani 1.00 1 d . . .
S19 S 1.0153(3) 0.0349(2) 0.6143(2) 0.0272(9) Uani 1.00 1 d . . .
S20 S 1.1198(3) 0.1692(2) 0.6008(2) 0.0260(9) Uani 1.00 1 d . . .
S21 S 0.9910(3) 0.0989(2) 0.4682(2) 0.0254(9) Uani 1.00 1 d . . .
S22 S 1.0956(3) 0.2335(2) 0.4536(2) 0.0250(9) Uani 1.00 1 d . . .
S23 S 0.9551(3) 0.1673(2) 0.3167(2) 0.0320(10) Uani 1.00 1 d . . .
S24 S 1.0520(3) 0.3029(2) 0.3000(2) 0.0316(10) Uani 1.00 1 d . . .
S25 S 1.1370(3) 0.3106(2) 0.6783(2) 0.0318(10) Uani 1.00 1 d . . .
S26 S 1.2350(3) 0.4460(2) 0.6606(2) 0.0319(10) Uani 1.00 1 d . . .
S27 S 1.1005(3) 0.3750(2) 0.5246(2) 0.0236(8) Uani 1.00 1 d . . .
S28 S 1.2045(3) 0.5112(2) 0.5068(2) 0.0235(8) Uani 1.00 1 d . . .
S29 S 1.0719(3) 0.4363(2) 0.3782(2) 0.0273(9) Uani 1.00 1 d . . .
S30 S 1.1740(3) 0.5729(2) 0.3610(2) 0.0270(9) Uani 1.00 1 d . . .
S31 S 1.0404(3) 0.5022(2) 0.2245(2) 0.0394(11) Uani 1.00 1 d . . .
S32 S 1.1404(4) 0.6365(2) 0.2069(2) 0.0391(11) Uani 1.00 1 d . . .
S33 S 1.4422(3) 0.1960(2) 0.7097(2) 0.0368(10) Uani 1.00 1 d . . .
S34 S 1.5404(3) 0.3314(2) 0.6922(2) 0.0356(10) Uani 1.00 1 d . . .
S35 S 1.4044(3) 0.2614(2) 0.5559(2) 0.0254(9) Uani 1.00 1 d . . .
S36 S 1.5074(3) 0.3978(2) 0.5386(2) 0.0253(9) Uani 1.00 1 d . . .
S37 S 1.3770(3) 0.3230(2) 0.4093(2) 0.0253(9) Uani 1.00 1 d . . .
S38 S 1.4777(3) 0.4596(2) 0.3927(2) 0.0250(9) Uani 1.00 1 d . . .
S39 S 1.3416(3) 0.3918(2) 0.2547(2) 0.0318(10) Uani 1.00 1 d . . .
S40 S 1.4438(3) 0.5250(2) 0.2396(2) 0.0327(10) Uani 1.00 1 d . . .
O1 O 1.6452(13) 0.6099(8) 0.1331(6) 0.101(5) Uani 1.00 1 d . . .
O2 O 1.6548(10) 0.7081(8) 0.0431(7) 0.087(5) Uani 1.00 1 d . . .
O3 O 1.8131(12) 0.6439(8) 0.0677(7) 0.092(5) Uani 1.00 1 d . . .
O4 O 1.6643(12) 0.9585(7) -0.1258(7) 0.090(5) Uani 1.00 1 d . . .
O5 O 1.6676(11) 0.8599(7) -0.0354(6) 0.081(5) Uani 1.00 1 d . . .
O6 O 1.820(1) 0.8738(9) -0.1178(7) 0.107(6) Uani 1.00 1 d . . .
O7 O 2.186(1) 0.7194(8) -0.0786(8) 0.106(6) Uani 1.00 1 d . . .
O8 O 2.0143(11) 0.7838(7) -0.0989(5) 0.062(4) Uani 1.00 1 d . . .
O9 O 2.0220(10) 0.6972(7) -0.0019(5) 0.064(4) Uani 1.00 1 d . . .
O10 O 1.893(2) 0.8457(9) 0.1104(8) 0.138(8) Uani 1.00 1 d . . .
O11 O 1.802(2) 0.7762(10) 0.0848(7) 0.161(9) Uani 1.00 1 d . . .
O12 O 1.9258(12) 0.8347(8) 0.0110(8) 0.093(6) Uani 1.00 1 d . . .
O13 O 1.7473(11) 0.6607(7) -0.1365(6) 0.072(5) Uani 1.00 1 d . . .
O14 O 1.7183(13) 0.7554(8) -0.1038(8) 0.098(6) Uani 1.00 1 d . . .
O15 O 1.8546(12) 0.6676(7) -0.0707(7) 0.083(5) Uani 1.00 1 d . . .
N1 N 1.703(2) 0.6536(8) 0.0846(7) 0.062(5) Uani 1.00 1 d . . .
N2 N 1.717(2) 0.9008(8) -0.0943(8) 0.068(6) Uani 1.00 1 d . . .
N3 N 2.075(1) 0.7335(10) -0.0605(9) 0.075(6) Uani 1.00 1 d . . .
N4 N 1.869(2) 0.8209(9) 0.0699(8) 0.070(6) Uani 1.00 1 d . . .
N5 N 1.768(1) 0.6945(9) -0.1032(6) 0.056(5) Uani 1.00 1 d . . .
C1 C 0.388(2) -0.1480(10) 0.8651(7) 0.060(5) Uani 1.00 1 d . . .
C2 C 0.434(2) -0.0903(10) 0.8616(7) 0.052(5) Uani 1.00 1 d . . .
C3 C 0.3925(11) -0.0625(7) 0.7458(6) 0.029(4) Uani 1.00 1 d . . .
C4 C 0.3815(11) -0.0324(7) 0.6812(6) 0.027(4) Uani 1.00 1 d . . .
C5 C 0.3366(10) -0.0097(6) 0.5654(6) 0.021(3) Uani 1.00 1 d . . .
C6 C 0.3823(10) 0.0510(6) 0.5600(6) 0.021(3) Uani 1.00 1 d . . .
C7 C 0.3371(10) 0.0732(6) 0.4451(6) 0.022(3) Uani 1.00 1 d . . .
C8 C 0.3249(11) 0.1022(6) 0.3808(6) 0.025(4) Uani 1.00 1 d . . .
C9 C 0.2772(13) 0.1238(8) 0.2635(6) 0.038(4) Uani 1.00 1 d . . .
C10 C 0.3223(13) 0.1843(8) 0.2576(6) 0.042(5) Uani 1.00 1 d . . .
C11 C 0.799(1) 0.0946(8) 0.8042(6) 0.044(5) Uani 1.00 1 d . . .
C12 C 0.844(1) 0.1568(9) 0.7961(7) 0.045(5) Uani 1.00 1 d . . .
C13 C 0.7903(11) 0.1738(7) 0.6809(6) 0.027(4) Uani 1.00 1 d . . .
C14 C 0.7715(11) 0.2020(6) 0.6190(6) 0.023(3) Uani 1.00 1 d . . .
C15 C 0.7258(10) 0.2197(6) 0.5045(6) 0.022(3) Uani 1.00 1 d . . .
C16 C 0.7720(10) 0.2821(6) 0.4978(6) 0.022(3) Uani 1.00 1 d . . .
C17 C 0.7239(10) 0.3016(6) 0.3831(6) 0.022(3) Uani 1.00 1 d . . .
C18 C 0.7061(11) 0.3307(7) 0.3194(6) 0.024(4) Uani 1.00 1 d . . .
C19 C 0.665(1) 0.3490(8) 0.2042(7) 0.044(5) Uani 1.00 1 d . . .
C20 C 0.707(1) 0.4100(8) 0.1974(7) 0.047(5) Uani 1.00 1 d . . .
C21 C 1.076(1) -0.0326(8) 0.8389(6) 0.046(5) Uani 1.00 1 d . . .
C22 C 1.126(1) 0.0261(8) 0.8341(7) 0.046(5) Uani 1.00 1 d . . .
C23 C 1.0903(11) 0.0504(7) 0.7176(6) 0.026(4) Uani 1.00 1 d . . .
C24 C 1.0768(11) 0.0823(7) 0.6523(6) 0.026(4) Uani 1.00 1 d . . .
C25 C 1.0301(10) 0.1040(6) 0.5377(6) 0.019(3) Uani 1.00 1 d . . .
C26 C 1.0787(10) 0.1649(6) 0.5315(6) 0.021(3) Uani 1.00 1 d . . .
C27 C 1.0332(10) 0.1863(6) 0.4170(5) 0.020(3) Uani 1.00 1 d . . .
C28 C 1.0155(11) 0.2157(6) 0.3540(6) 0.024(4) Uani 1.00 1 d . . .
C29 C 0.9611(13) 0.2377(9) 0.2372(6) 0.044(5) Uani 1.00 1 d . . .
C30 C 1.0040(13) 0.2982(8) 0.2318(6) 0.040(4) Uani 1.00 1 d . . .
C31 C 1.1794(13) 0.3178(8) 0.7468(6) 0.040(4) Uani 1.00 1 d . . .
C32 C 1.2246(13) 0.3781(8) 0.7399(7) 0.040(5) Uani 1.00 1 d . . .
C33 C 1.1749(10) 0.3960(6) 0.6254(6) 0.021(3) Uani 1.00 1 d . . .
C34 C 1.1624(10) 0.4238(6) 0.5603(6) 0.021(3) Uani 1.00 1 d . . .
C35 C 1.1135(10) 0.4427(6) 0.4470(6) 0.020(3) Uani 1.00 1 d . . .
C36 C 1.1610(10) 0.5048(6) 0.4390(6) 0.020(3) Uani 1.00 1 d . . .
C37 C 1.1139(11) 0.5224(7) 0.3246(6) 0.025(4) Uani 1.00 1 d . . .
C38 C 1.0984(11) 0.5504(7) 0.2605(6) 0.026(4) Uani 1.00 1 d . . .
C39 C 1.051(2) 0.5709(11) 0.1490(7) 0.064(6) Uani 1.00 1 d . . .
C40 C 1.096(2) 0.6309(10) 0.1406(7) 0.064(6) Uani 1.00 1 d . . .
C41 C 1.477(2) 0.2041(9) 0.7789(7) 0.054(5) Uani 1.00 1 d . . .
C42 C 1.521(2) 0.2658(9) 0.7719(7) 0.051(5) Uani 1.00 1 d . . .
C43 C 1.4810(11) 0.2826(7) 0.6557(6) 0.025(4) Uani 1.00 1 d . . .
C44 C 1.4654(11) 0.3103(7) 0.5925(6) 0.023(4) Uani 1.00 1 d . . .
C45 C 1.4189(10) 0.3295(6) 0.4775(6) 0.020(3) Uani 1.00 1 d . . .
C46 C 1.4656(10) 0.3918(6) 0.4703(6) 0.020(3) Uani 1.00 1 d . . .
C47 C 1.4175(10) 0.4101(6) 0.3560(6) 0.021(3) Uani 1.00 1 d . . .
C48 C 1.4021(11) 0.4387(7) 0.2938(6) 0.026(4) Uani 1.00 1 d . . .
C49 C 1.361(1) 0.4580(8) 0.1766(7) 0.043(5) Uani 1.00 1 d . . .
C50 C 1.407(1) 0.5182(9) 0.1698(6) 0.047(5) Uani 1.00 1 d . . .
H1 H 0.3671 -0.1855 0.9073 0.0515 Uiso 1.00 1 c . . .
H2 H 0.4551 -0.0828 0.8986 0.0675 Uiso 1.00 1 c . . .
H3 H 0.2613 0.1143 0.2276 0.0509 Uiso 1.00 1 c . . .
H4 H 0.3282 0.2240 0.2175 0.0385 Uiso 1.00 1 c . . .
H5 H 0.7966 0.0585 0.8435 0.0506 Uiso 1.00 1 c . . .
H6 H 0.8710 0.1700 0.8294 0.0399 Uiso 1.00 1 c . . .
H7 H 0.6427 0.3396 0.1701 0.0563 Uiso 1.00 1 c . . .
H8 H 0.7144 0.4484 0.1597 0.0531 Uiso 1.00 1 c . . .
H9 H 1.0676 -0.0689 0.8752 0.0485 Uiso 1.00 1 c . . .
H10 H 1.1415 0.0334 0.8701 0.0543 Uiso 1.00 1 c . . .
H11 H 0.9347 0.2295 0.2038 0.0473 Uiso 1.00 1 c . . .
H12 H 1.0088 0.3337 0.1936 0.0499 Uiso 1.00 1 c . . .
H13 H 1.1737 0.2805 0.7875 0.0557 Uiso 1.00 1 c . . .
H14 H 1.2425 0.3920 0.7737 0.0505 Uiso 1.00 1 c . . .
H15 H 1.0351 0.5619 0.1112 0.0719 Uiso 1.00 1 c . . .
H16 H 1.1082 0.6685 0.0994 0.0666 Uiso 1.00 1 c . . .
H17 H 1.4716 0.1657 0.8197 0.0633 Uiso 1.00 1 c . . .
H18 H 1.5455 0.2771 0.8057 0.0596 Uiso 1.00 1 c . . .
H19 H 1.3494 0.4498 0.1386 0.0453 Uiso 1.00 1 c . . .
H20 H 1.4216 0.5600 0.1297 0.0448 Uiso 1.00 1 c . . .

loop_
_atom_site_aniso_label
_atom_site_aniso_U_11
_atom_site_aniso_U_22
_atom_site_aniso_U_33
_atom_site_aniso_U_12
_atom_site_aniso_U_13
_atom_site_aniso_U_23
Tm1 0.0461(4) 0.0401(4) 0.0245(3) -0.0159(3) -0.0055(3) -0.0045(3)
S1 0.057(3) 0.034(2) 0.024(2) -0.011(2) -0.007(2) -0.002(2)
S2 0.047(2) 0.049(2) 0.031(2) -0.009(2) -0.013(2) -0.018(2)
S3 0.045(2) 0.021(2) 0.022(2) -0.012(2) -0.010(2) -0.0020(13)
S4 0.041(2) 0.023(2) 0.024(2) -0.010(2) -0.011(2) -0.006(1)
S5 0.033(2) 0.017(2) 0.022(2) -0.007(1) -0.008(1) -0.0048(13)
S6 0.032(2) 0.017(2) 0.024(2) -0.007(1) -0.008(1) -0.0036(13)
S7 0.041(2) 0.030(2) 0.031(2) -0.007(2) -0.013(2) -0.012(2)
S8 0.041(2) 0.023(2) 0.026(2) -0.008(2) -0.007(2) -0.001(1)
S9 0.041(2) 0.026(2) 0.029(2) -0.010(2) -0.007(2) -0.003(1)
S10 0.046(2) 0.031(2) 0.031(2) -0.010(2) -0.013(2) -0.010(2)
S11 0.035(2) 0.019(2) 0.028(2) -0.009(2) -0.009(2) -0.004(1)
S12 0.038(2) 0.020(2) 0.026(2) -0.009(2) -0.010(2) -0.006(1)
S13 0.035(2) 0.019(2) 0.026(2) -0.008(1) -0.007(1) -0.0074(13)
S14 0.035(2) 0.019(2) 0.025(2) -0.010(2) -0.007(1) -0.0046(13)
S15 0.040(2) 0.032(2) 0.031(2) -0.009(2) -0.011(2) -0.013(2)
S16 0.042(2) 0.027(2) 0.029(2) -0.010(2) -0.004(2) -0.005(2)
S17 0.053(3) 0.028(2) 0.026(2) -0.012(2) -0.008(2) -0.005(2)
S18 0.045(2) 0.037(2) 0.030(2) -0.009(2) -0.013(2) -0.013(2)
S19 0.039(2) 0.020(2) 0.024(2) -0.011(2) -0.009(2) -0.0032(13)
S20 0.036(2) 0.021(2) 0.024(2) -0.009(2) -0.009(1) -0.0064(13)
S21 0.037(2) 0.018(2) 0.025(2) -0.009(1) -0.010(1) -0.0049(13)
S22 0.033(2) 0.018(2) 0.025(2) -0.009(1) -0.008(1) -0.0043(13)
S23 0.041(2) 0.029(2) 0.033(2) -0.007(2) -0.013(2) -0.014(2)
S24 0.038(2) 0.024(2) 0.029(2) -0.009(2) -0.004(2) -0.003(1)
S25 0.039(2) 0.025(2) 0.027(2) -0.008(2) -0.004(2) -0.002(1)
S26 0.041(2) 0.031(2) 0.029(2) -0.008(2) -0.011(2) -0.012(2)
S27 0.031(2) 0.017(2) 0.023(2) -0.007(1) -0.007(1) -0.0036(13)
S28 0.032(2) 0.017(2) 0.023(2) -0.007(1) -0.007(1) -0.0054(13)
S29 0.039(2) 0.023(2) 0.023(2) -0.010(2) -0.009(2) -0.0058(13)
S30 0.040(2) 0.019(2) 0.022(2) -0.010(2) -0.008(1) -0.0025(13)
S31 0.048(2) 0.043(2) 0.035(2) -0.007(2) -0.018(2) -0.015(2)
S32 0.053(3) 0.033(2) 0.027(2) -0.010(2) -0.010(2) 0.000(2)
S33 0.049(2) 0.029(2) 0.028(2) -0.010(2) -0.007(2) -0.002(2)
S34 0.043(2) 0.038(2) 0.033(2) -0.007(2) -0.014(2) -0.015(2)
S35 0.034(2) 0.019(2) 0.023(2) -0.010(1) -0.006(1) -0.0036(13)
S36 0.034(2) 0.020(2) 0.025(2) -0.008(1) -0.007(1) -0.0069(13)
S37 0.034(2) 0.021(2) 0.024(2) -0.009(1) -0.007(1) -0.0064(13)
S38 0.033(2) 0.019(2) 0.023(2) -0.010(1) -0.005(1) -0.0046(13)
S39 0.039(2) 0.031(2) 0.030(2) -0.009(2) -0.010(2) -0.012(2)
S40 0.045(2) 0.029(2) 0.024(2) -0.014(2) -0.003(2) -0.005(1)
O1 0.129(13) 0.116(12) 0.044(7) -0.088(10) -0.008(8) 0.021(7)
O2 0.045(8) 0.093(11) 0.091(10) -0.024(7) -0.007(7) 0.014(9)
O3 0.057(9) 0.091(11) 0.089(11) -0.003(8) -0.013(8) 0.014(8)
O4 0.092(10) 0.046(8) 0.117(12) -0.013(7) -0.058(9) 0.016(8)
O5 0.080(10) 0.054(8) 0.074(9) 0.001(7) 0.020(7) -0.004(7)
O6 0.078(11) 0.108(12) 0.087(10) -0.039(10) -0.032(9) 0.046(9)
O7 0.083(11) 0.103(13) 0.123(13) -0.009(10) -0.015(10) -0.030(10)
O8 0.053(8) 0.067(9) 0.050(7) 0.000(7) -0.009(6) -0.004(6)
O9 0.067(8) 0.095(10) 0.018(5) -0.012(7) -0.002(5) -0.007(6)
O10 0.25(2) 0.12(1) 0.089(11) -0.066(13) -0.035(12) -0.059(10)
O11 0.29(3) 0.18(2) 0.054(9) -0.19(2) -0.002(11) -0.025(10)
O12 0.095(11) 0.125(12) 0.096(11) -0.050(9) -0.006(9) -0.066(10)
O13 0.109(11) 0.072(9) 0.053(7) -0.043(8) -0.017(7) -0.022(7)
O14 0.131(13) 0.079(11) 0.122(13) 0.026(9) -0.084(11) -0.059(10)
O15 0.104(11) 0.060(9) 0.113(11) 0.024(8) -0.065(9) -0.051(8)
N1 0.079(12) 0.052(10) 0.051(9) -0.034(9) -0.020(9) 0.005(8)
N2 0.081(13) 0.043(10) 0.078(12) -0.028(9) -0.037(11) 0.005(9)
N3 0.039(10) 0.10(1) 0.12(1) -0.011(9) -0.001(10) -0.075(12)
N4 0.12(2) 0.067(11) 0.042(9) -0.016(10) -0.027(10) -0.025(8)
N5 0.076(11) 0.059(10) 0.035(8) -0.035(9) -0.018(8) 0.000(7)
C1 0.087(13) 0.068(12) 0.016(7) -0.028(10) -0.022(8) 0.013(7)
C2 0.069(12) 0.068(12) 0.021(7) -0.008(10) -0.017(8) -0.011(8)
C3 0.028(8) 0.028(8) 0.028(7) 0.000(6) -0.005(6) -0.009(6)
C4 0.025(8) 0.026(7) 0.031(7) -0.003(6) -0.008(6) -0.009(6)
C5 0.025(7) 0.015(6) 0.021(6) 0.001(5) -0.009(5) -0.004(5)
C6 0.022(7) 0.015(6) 0.025(6) -0.001(5) -0.008(5) -0.003(5)
C7 0.022(7) 0.021(7) 0.022(6) -0.003(5) -0.004(5) -0.008(5)
C8 0.024(7) 0.020(7) 0.030(7) 0.000(6) -0.007(6) -0.008(6)
C9 0.042(9) 0.046(9) 0.025(7) -0.000(7) -0.007(7) -0.012(7)
C10 0.051(10) 0.048(10) 0.020(7) 0.002(8) -0.015(7) -0.002(7)
C11 0.053(10) 0.048(10) 0.023(7) -0.010(8) -0.011(7) 0.002(7)
C12 0.054(10) 0.052(10) 0.026(7) -0.010(8) -0.015(7) -0.002(7)
C13 0.029(8) 0.020(7) 0.033(7) 0.001(6) -0.009(6) -0.012(6)
C14 0.030(8) 0.019(7) 0.021(6) -0.006(6) -0.005(6) -0.006(5)
C15 0.018(7) 0.016(6) 0.028(7) 0.002(5) -0.004(5) -0.005(5)
C16 0.024(7) 0.012(6) 0.030(7) -0.004(5) -0.003(6) -0.006(5)
C17 0.022(7) 0.021(7) 0.025(7) -0.004(5) -0.002(5) -0.010(5)
C18 0.025(7) 0.020(7) 0.028(7) -0.003(6) -0.003(6) -0.009(6)
C19 0.057(10) 0.047(10) 0.036(8) -0.008(8) -0.018(7) -0.018(7)
C20 0.053(10) 0.048(10) 0.026(8) -0.006(8) -0.013(7) 0.006(7)
C21 0.067(11) 0.043(10) 0.021(7) -0.011(8) -0.006(7) -0.001(7)
C22 0.072(12) 0.047(10) 0.026(8) -0.004(8) -0.022(8) -0.012(7)
C23 0.028(8) 0.024(7) 0.030(7) -0.004(6) -0.004(6) -0.013(6)
C24 0.027(8) 0.023(7) 0.031(7) -0.010(6) -0.004(6) -0.012(6)
C25 0.021(7) 0.012(6) 0.024(6) 0.005(5) -0.008(5) -0.008(5)
C26 0.020(7) 0.016(6) 0.027(7) -0.000(5) -0.006(5) -0.006(5)
C27 0.025(7) 0.019(7) 0.018(6) -0.001(5) -0.005(5) -0.007(5)
C28 0.026(7) 0.018(7) 0.029(7) -0.002(6) -0.005(6) -0.008(5)
C29 0.047(10) 0.054(10) 0.024(7) 0.001(8) -0.012(7) -0.005(7)
C30 0.043(10) 0.041(9) 0.024(7) 0.001(7) -0.006(7) 0.001(7)
C31 0.051(10) 0.038(9) 0.018(7) 0.003(8) -0.009(7) 0.003(6)
C32 0.048(10) 0.049(10) 0.025(7) 0.000(8) -0.007(7) -0.016(7)
C33 0.025(7) 0.016(6) 0.021(6) -0.000(5) -0.005(5) -0.008(5)
C34 0.022(7) 0.023(7) 0.019(6) -0.002(5) -0.006(5) -0.008(5)
C35 0.024(7) 0.014(6) 0.025(6) -0.001(5) -0.006(5) -0.008(5)
C36 0.022(7) 0.017(6) 0.023(6) 0.002(5) -0.008(5) -0.009(5)
C37 0.028(8) 0.026(7) 0.022(6) -0.010(6) -0.005(6) -0.007(5)
C38 0.022(7) 0.026(7) 0.029(7) 0.002(6) -0.006(6) -0.009(6)
C39 0.08(1) 0.09(2) 0.027(8) -0.006(11) -0.031(9) -0.017(9)
C40 0.11(2) 0.064(12) 0.027(8) -0.037(11) -0.028(9) 0.002(8)
C41 0.071(12) 0.053(11) 0.032(8) -0.005(9) -0.015(8) -0.003(8)
C42 0.072(12) 0.054(11) 0.034(8) -0.004(9) -0.019(8) -0.018(8)
C43 0.028(8) 0.022(7) 0.028(7) -0.004(6) -0.006(6) -0.008(6)
C44 0.025(7) 0.027(7) 0.022(6) -0.006(6) -0.002(5) -0.012(6)
C45 0.022(7) 0.015(6) 0.024(6) -0.001(5) -0.008(5) -0.004(5)
C46 0.022(7) 0.015(6) 0.023(6) 0.001(5) -0.006(5) -0.006(5)
C47 0.021(7) 0.018(7) 0.025(6) -0.003(5) -0.007(5) -0.006(5)
C48 0.024(7) 0.019(7) 0.032(7) -0.002(6) -0.004(6) -0.007(6)
C49 0.061(11) 0.048(10) 0.025(7) -0.008(8) -0.013(7) -0.013(7)
C50 0.065(11) 0.053(10) 0.020(7) -0.017(9) -0.017(7) 0.003(7)

loop_
_atom_type_symbol
_atom_type_description
_atom_type_scat_dispersion_real
_atom_type_scat_dispersion_imag
_atom_type_scat_source
N N 0.011 0.006
;
International Tables for Crystallography
(1992, Vol. C, Tables 4.2.6.8 and 6.1.1.4)
;
O O 0.017 0.010
;
International Tables for Crystallography
(1992, Vol. C, Tables 4.2.6.8 and 6.1.1.4)
;
S S 0.148 0.159
;
International Tables for Crystallography
(1992, Vol. C, Tables 4.2.6.8 and 6.1.1.4)
;
Tm Tm -0.385 5.549
;
International Tables for Crystallography
(1992, Vol. C, Tables 4.2.6.8 and 6.1.1.4)
;
C C 0.006 0.003
;
International Tables for Crystallography
(1992, Vol. C, Tables 4.2.6.8 and 6.1.1.4)
;
Cl Cl 0.174 0.200
;
International Tables for Crystallography
(1992, Vol. C, Tables 4.2.6.8 and 6.1.1.4)
;
H H 0.000 0.000
;
International Tables for Crystallography
(1992, Vol. C, Table 6.1.1.4)
;

loop_
_geom_angle_atom_site_label_1
_geom_angle_site_symmetry_1
_geom_angle_atom_site_label_2
_geom_angle_site_symmetry_2
_geom_angle_atom_site_label_3
_geom_angle_site_symmetry_3
_geom_angle
_geom_angle_publ_flag
C1 . S1 . C3 . 93.3(7) yes
C2 . S2 . C3 . 94.6(7) yes
C4 . S3 . C5 . 94.5(6) yes
C4 . S4 . C6 . 93.8(5) yes
C5 . S5 . C7 . 94.0(5) yes
C6 . S6 . C7 . 93.5(5) yes
C8 . S7 . C9 . 96.2(6) yes
C8 . S8 . C10 . 95.6(6) yes
C11 . S9 . C13 . 96.0(6) yes
C12 . S10 . C13 . 96.2(6) yes
C14 . S11 . C15 . 94.2(5) yes
C14 . S12 . C16 . 94.3(5) yes
C15 . S13 . C17 . 94.2(5) yes
C16 . S14 . C17 . 94.5(5) yes
C18 . S15 . C19 . 95.2(6) yes
C18 . S16 . C20 . 94.1(6) yes
C21 . S17 . C23 . 95.2(6) yes
C22 . S18 . C23 . 94.1(6) yes
C24 . S19 . C25 . 93.9(5) yes
C24 . S20 . C26 . 94.2(5) yes
C25 . S21 . C27 . 93.7(5) yes
C26 . S22 . C27 . 93.7(5) yes
C28 . S23 . C29 . 96.1(6) yes
C28 . S24 . C30 . 95.8(6) yes
C31 . S25 . C33 . 94.9(6) yes
C32 . S26 . C33 . 94.9(6) yes
C34 . S27 . C35 . 94.1(5) yes
C34 . S28 . C36 . 93.9(5) yes
C35 . S29 . C37 . 94.8(5) yes
C36 . S30 . C37 . 94.0(5) yes
C38 . S31 . C39 . 93.5(7) yes
C38 . S32 . C40 . 94.5(7) yes
C41 . S33 . C43 . 95.5(7) yes
C42 . S34 . C43 . 95.3(7) yes
C44 . S35 . C45 . 94.4(5) yes
C44 . S36 . C46 . 94.6(5) yes
C45 . S37 . C47 . 94.3(5) yes
C46 . S38 . C47 . 94.6(5) yes
C48 . S39 . C49 . 95.7(6) yes
C48 . S40 . C50 . 95.7(6) yes
O1 . N1 . O2 . 122.9(17) yes
O1 . N1 . O3 . 124.0(17) yes
O2 . N1 . O3 . 112.6(13) yes
O4 . N2 . O5 . 121.9(19) yes
O4 . N2 . O6 . 122.5(17) yes
O5 . N2 . O6 . 115.5(15) yes
O7 . N3 . O8 . 120.4(18) yes
O7 . N3 . O9 . 120.8(19) yes
O8 . N3 . O9 . 118.8(14) yes
O10 . N4 . O11 . 123.8(17) yes
O10 . N4 . O12 . 122.3(18) yes
O11 . N4 . O12 . 113.3(15) yes
O13 . N5 . O14 . 124.4(16) yes
O13 . N5 . O15 . 118.3(17) yes
O14 . N5 . O15 . 116.9(14) yes
S1 . C1 . C2 . 118.8(11) yes
S2 . C2 . C1 . 118.1(11) yes
S1 . C3 . S2 . 115.1(7) yes
S1 . C3 . C4 . 121.1(10) yes
S2 . C3 . C4 . 123.8(10) yes
S3 . C4 . S4 . 115.2(7) yes
S3 . C4 . C3 . 121.5(10) yes
S4 . C4 . C3 . 123.3(10) yes
S3 . C5 . S5 . 123.6(7) yes
S3 . C5 . C6 . 117.8(9) yes
S5 . C5 . C6 . 118.6(9) yes
S4 . C6 . S6 . 123.4(7) yes
S4 . C6 . C5 . 118.8(9) yes
S6 . C6 . C5 . 117.8(9) yes
S5 . C7 . S6 . 116.2(6) yes
S5 . C7 . C8 . 122.3(9) yes
S6 . C7 . C8 . 121.5(9) yes
S7 . C8 . S8 . 113.9(7) yes
S7 . C8 . C7 . 122.1(9) yes
S8 . C8 . C7 . 124.0(9) yes
S7 . C9 . C10 . 116.1(10) yes
S8 . C10 . C9 . 118.1(10) yes
S9 . C11 . C12 . 118.7(10) yes
S10 . C12 . C11 . 116.0(10) yes
S9 . C13 . S10 . 113.0(7) yes
S9 . C13 . C14 . 125.4(10) yes
S10 . C13 . C14 . 121.5(10) yes
S11 . C14 . S12 . 115.6(6) yes
S11 . C14 . C13 . 121.9(9) yes
S12 . C14 . C13 . 122.4(9) yes
S11 . C15 . S13 . 124.4(7) yes
S11 . C15 . C16 . 116.9(9) yes
S13 . C15 . C16 . 118.7(9) yes
S12 . C16 . S14 . 124.0(6) yes
S12 . C16 . C15 . 118.9(9) yes
S14 . C16 . C15 . 117.1(9) yes
S13 . C17 . S14 . 115.4(7) yes
S13 . C17 . C18 . 122.5(9) yes
S14 . C17 . C18 . 122.1(9) yes
S15 . C18 . S16 . 114.7(7) yes
S15 . C18 . C17 . 122.6(9) yes
S16 . C18 . C17 . 122.7(9) yes
S15 . C19 . C20 . 117.5(11) yes
S16 . C20 . C19 . 118.4(11) yes
S17 . C21 . C22 . 117.0(10) yes
S18 . C22 . C21 . 118.2(10) yes
S17 . C23 . S18 . 115.5(7) yes
S17 . C23 . C24 . 122.4(9) yes
S18 . C23 . C24 . 122.1(9) yes
S19 . C24 . S20 . 115.8(7) yes
S19 . C24 . C23 . 120.2(9) yes
S20 . C24 . C23 . 124.0(9) yes
S19 . C25 . S21 . 123.7(7) yes
S19 . C25 . C26 . 117.9(9) yes
S21 . C25 . C26 . 118.4(9) yes
S20 . C26 . S22 . 124.2(7) yes
S20 . C26 . C25 . 118.3(9) yes
S22 . C26 . C25 . 117.5(9) yes
S21 . C27 . S22 . 116.6(6) yes
S21 . C27 . C28 . 121.3(9) yes
S22 . C27 . C28 . 122.1(9) yes
S23 . C28 . S24 . 113.5(7) yes
S23 . C28 . C27 . 122.0(9) yes
S24 . C28 . C27 . 124.5(9) yes
S23 . C29 . C30 . 115.2(11) yes
S24 . C30 . C29 . 119.3(10) yes
S25 . C31 . C32 . 119.0(10) yes
S26 . C32 . C31 . 115.9(10) yes
S25 . C33 . S26 . 115.3(6) yes
S25 . C33 . C34 . 123.7(9) yes
S26 . C33 . C34 . 121.0(9) yes
S27 . C34 . S28 . 115.9(6) yes
S27 . C34 . C33 . 121.6(9) yes
S28 . C34 . C33 . 122.6(9) yes
S27 . C35 . S29 . 124.3(6) yes
S27 . C35 . C36 . 118.0(9) yes
S29 . C35 . C36 . 117.8(9) yes
S28 . C36 . S30 . 123.9(7) yes
S28 . C36 . C35 . 118.2(9) yes
S30 . C36 . C35 . 117.9(9) yes
S29 . C37 . S30 . 115.5(6) yes
S29 . C37 . C38 . 122.6(9) yes
S30 . C37 . C38 . 121.8(9) yes
S31 . C38 . S32 . 114.9(7) yes
S31 . C38 . C37 . 122.3(10) yes
S32 . C38 . C37 . 122.7(10) yes
S31 . C39 . C40 . 119.6(12) yes
S32 . C40 . C39 . 117.3(12) yes
S33 . C41 . C42 . 118.2(12) yes
S34 . C42 . C41 . 116.7(11) yes
S33 . C43 . S34 . 114.1(7) yes
S33 . C43 . C44 . 123.5(9) yes
S34 . C43 . C44 . 122.4(9) yes
S35 . C44 . S36 . 115.3(7) yes
S35 . C44 . C43 . 122.3(9) yes
S36 . C44 . C43 . 122.4(9) yes
S35 . C45 . S37 . 123.9(6) yes
S35 . C45 . C46 . 117.5(9) yes
S37 . C45 . C46 . 118.6(9) yes
S36 . C46 . S38 . 124.6(7) yes
S36 . C46 . C45 . 118.2(9) yes
S38 . C46 . C45 . 117.2(9) yes
S37 . C47 . S38 . 115.4(6) yes
S37 . C47 . C48 . 123.5(9) yes
S38 . C47 . C48 . 121.1(9) yes
S39 . C48 . S40 . 112.9(7) yes
S39 . C48 . C47 . 123.0(9) yes
S40 . C48 . C47 . 124.1(10) yes
S39 . C49 . C50 . 117.6(10) yes
S40 . C50 . C49 . 118.0(10) yes
O2 . Tm1 . O3 . 51.3(4) yes
O5 . Tm1 . O6 . 52.6(4) yes
O8 . Tm1 . O9 . 52.9(3) yes
O11 . Tm1 . O12 . 51.4(4) yes
O14 . Tm1 . O15 . 50.7(4) yes
Tm1 . O2 . N1 . 98.2(9) yes
Tm1 . O3 . N1 . 96.5(8) yes
Tm1 . O5 . N2 . 97.4(9) yes
Tm1 . O6 . N2 . 95.0(8) yes
Tm1 . O8 . N3 . 95.4(8) yes
Tm1 . O9 . N3 . 96.5(8) yes
Tm1 . O11 . N4 . 98.4(10) yes
Tm1 . O12 . N4 . 96.7(9) yes
Tm1 . O14 . N5 . 96.0(9) yes
Tm1 . O15 . N5 . 98.2(8) yes

loop_
_geom_bond_atom_site_label_1
_geom_bond_site_symmetry_1
_geom_bond_atom_site_label_2
_geom_bond_site_symmetry_2
_geom_bond_distance
_geom_bond_publ_flag
Tm1 . O2 . 2.368(11) yes
Tm1 . O3 . 2.411(11) yes
Tm1 . O5 . 2.382(11) yes
Tm1 . O6 . 2.435(11) yes
Tm1 . O8 . 2.426(10) yes
Tm1 . O9 . 2.405(10) yes
Tm1 . O11 . 2.392(12) yes
Tm1 . O12 . 2.375(11) yes
Tm1 . O14 . 2.470(11) yes
Tm1 . O15 . 2.396(11) yes
S1 . C1 . 1.731(15) yes
S1 . C3 . 1.757(13) yes
S2 . C2 . 1.713(15) yes
S2 . C3 . 1.737(13) yes
S3 . C4 . 1.771(12) yes
S3 . C5 . 1.732(11) yes
S4 . C4 . 1.772(12) yes
S4 . C6 . 1.739(12) yes
S5 . C5 . 1.727(11) yes
S5 . C7 . 1.754(11) yes
S6 . C6 . 1.746(11) yes
S6 . C7 . 1.765(11) yes
S7 . C8 . 1.766(12) yes
S7 . C9 . 1.758(14) yes
S8 . C8 . 1.743(12) yes
S8 . C10 . 1.763(14) yes
S9 . C11 . 1.732(14) yes
S9 . C13 . 1.762(12) yes
S10 . C12 . 1.757(14) yes
S10 . C13 . 1.775(12) yes
S11 . C14 . 1.772(12) yes
S11 . C15 . 1.739(12) yes
S12 . C14 . 1.759(11) yes
S12 . C16 . 1.716(12) yes
S13 . C15 . 1.725(12) yes
S13 . C17 . 1.772(12) yes
S14 . C16 . 1.740(12) yes
S14 . C17 . 1.767(12) yes
S15 . C18 . 1.743(12) yes
S15 . C19 . 1.725(15) yes
S16 . C18 . 1.752(12) yes
S16 . C20 . 1.741(15) yes
S17 . C21 . 1.715(14) yes
S17 . C23 . 1.739(12) yes
S18 . C22 . 1.732(14) yes
S18 . C23 . 1.740(12) yes
S19 . C24 . 1.773(12) yes
S19 . C25 . 1.729(11) yes
S20 . C24 . 1.755(12) yes
S20 . C26 . 1.727(12) yes
S21 . C25 . 1.727(11) yes
S21 . C27 . 1.758(11) yes
S22 . C26 . 1.743(12) yes
S22 . C27 . 1.754(11) yes
S23 . C28 . 1.769(12) yes
S23 . C29 . 1.781(14) yes
S24 . C28 . 1.750(12) yes
S24 . C30 . 1.748(14) yes
S25 . C31 . 1.741(14) yes
S25 . C33 . 1.721(11) yes
S26 . C32 . 1.758(14) yes
S26 . C33 . 1.758(11) yes
S27 . C34 . 1.760(11) yes
S27 . C35 . 1.728(11) yes
S28 . C34 . 1.770(12) yes
S28 . C36 . 1.725(11) yes
S29 . C35 . 1.737(11) yes
S29 . C37 . 1.751(12) yes
S30 . C36 . 1.738(11) yes
S30 . C37 . 1.783(12) yes
S31 . C38 . 1.729(13) yes
S31 . C39 . 1.707(16) yes
S32 . C38 . 1.750(12) yes
S32 . C40 . 1.695(15) yes
S33 . C41 . 1.723(16) yes
S33 . C43 . 1.749(12) yes
S34 . C42 . 1.746(15) yes
S34 . C43 . 1.756(12) yes
S35 . C44 . 1.768(12) yes
S35 . C45 . 1.746(11) yes
S36 . C44 . 1.773(12) yes
S36 . C46 . 1.725(11) yes
S37 . C45 . 1.727(11) yes
S37 . C47 . 1.758(11) yes
S38 . C46 . 1.730(11) yes
S38 . C47 . 1.774(11) yes
S39 . C48 . 1.776(12) yes
S39 . C49 . 1.726(14) yes
S40 . C48 . 1.755(12) yes
S40 . C50 . 1.734(14) yes
O1 . N1 . 1.243(15) yes
O2 . N1 . 1.256(17) yes
O3 . N1 . 1.236(17) yes
O4 . N2 . 1.216(17) yes
O5 . N2 . 1.309(17) yes
O6 . N2 . 1.288(19) yes
O7 . N3 . 1.262(17) yes
O8 . N3 . 1.255(18) yes
O9 . N3 . 1.292(18) yes
O10 . N4 . 1.256(17) yes
O11 . N4 . 1.191(18) yes
O12 . N4 . 1.264(17) yes
O13 . N5 . 1.230(15) yes
O14 . N5 . 1.215(17) yes
O15 . N5 . 1.285(16) yes
C1 . C2 . 1.31(2) yes
C3 . C4 . 1.348(16) yes
C5 . C6 . 1.348(15) yes
C7 . C8 . 1.343(16) yes
C9 . C10 . 1.334(19) yes
C11 . C12 . 1.347(19) yes
C13 . C14 . 1.317(16) yes
C15 . C16 . 1.370(15) yes
C17 . C18 . 1.352(16) yes
C19 . C20 . 1.317(19) yes
C21 . C22 . 1.343(19) yes
C23 . C24 . 1.371(16) yes
C25 . C26 . 1.361(15) yes
C27 . C28 . 1.339(15) yes
C29 . C30 . 1.325(19) yes
C31 . C32 . 1.326(19) yes
C33 . C34 . 1.362(15) yes
C35 . C36 . 1.366(15) yes
C37 . C38 . 1.352(16) yes
C39 . C40 . 1.31(2) yes
C41 . C42 . 1.34(2) yes
C43 . C44 . 1.334(16) yes
C45 . C46 . 1.369(15) yes
C47 . C48 . 1.314(16) yes
C49 . C50 . 1.328(19) yes
